data_6000317
loop_
_publ_author_name
'Touboul, M.'
'Penin, N.'
'Nowogrocki, G.'

_publ_section_title
;
 Crystal structure and thermal behavior of Cs-2[B4O5(OH)(4)]3H(2)O
;
_journal_name_full 'Journal of Solid State Chemistry'
_journal_page_first 260
_journal_page_last 265
_journal_paper_doi 10.1006/jssc.1998.8104
_journal_volume 143
_journal_year 1999
_chemical_formula_sum 'B4 Cs2 H10 O12'
_space_group_name_H-M_alt 'P 1 21/c 1'
_cell_angle_alpha 90.000
_cell_angle_beta 92.060
_cell_angle_gamma 90.000
_cell_length_a 8.1240
_cell_length_b 11.3780
_cell_length_c 13.1600
_cell_volume 1215.66
_cod_database_code 6000317

loop_
_atom_site_label
_atom_site_fract_x
_atom_site_fract_y
_atom_site_fract_z
? ? ? ?
